data_7057185
loop_
_publ_author_name
'Jeremies, Alexander'
'Gruschinski, Sina'
'Schmorl, Sara'
'Severin, Tobias'
'Kersting, Berthold'

_publ_section_title
;
 Selective coordination of cyanate and thiocyanate in the end-on mode:
 synthesis, structures and properties of [NiII2L(\m1,1-NCO)]+ and
 [NiII2L(\m1,1-NCS)]+ (L2&#x2212; = macrocyclic N6S2 ligand)
;
_journal_issue 10
_journal_name_full 'New Journal of Chemistry'
_journal_page_first 7630
_journal_paper_doi 10.1039/C8NJ00114F
_journal_volume 42
_journal_year 2018
_chemical_formula_sum 'C62.33 H84 B N6.34 Ni2 O S2'
_chemical_formula_weight 1130.42
_space_group_IT_number 2
_space_group_name_Hall '-P 1'
_space_group_name_H-M_alt 'P -1'
_symmetry_cell_setting triclinic
_symmetry_space_group_name_Hall '-P 1'
_symmetry_space_group_name_H-M 'P -1'
_atom_sites_solution_hydrogens geom
_atom_sites_solution_primary direct
_atom_sites_solution_secondary difmap
_audit_creation_method SHELXL-97
_audit_update_record
;
2018-01-08 deposited with the CCDC.
2018-03-19 downloaded from the CCDC.
;
_cell_angle_alpha 76.17(3)
_cell_angle_beta 67.57(3)
_cell_angle_gamma 88.95(3)
_cell_formula_units_Z 2
_cell_length_a 13.419(3)
_cell_length_b 15.603(3)
_cell_length_c 16.433(3)
_cell_measurement_reflns_used 13600
_cell_measurement_temperature 213(2)
_cell_measurement_theta_max 56.0
_cell_measurement_theta_min 6.0
_cell_volume 3078.0(14)
_computing_cell_refinement 'STOE IPDS software'
_computing_data_collection 'STOE IPDS software'
_computing_data_reduction 'STOE X-AREA'
_computing_molecular_graphics ORTEP-III
_computing_publication_material 'WinGX publication routines (Farrugia, 1999)'
_computing_structure_refinement 'SHELXL-97 (Sheldrick, 1997)'
_computing_structure_solution 'SHELXS-97 (Sheldrick, 1990)'
_diffrn_ambient_temperature 213(2)
_diffrn_measured_fraction_theta_full 0.906
_diffrn_measured_fraction_theta_max 0.906
_diffrn_measurement_device_type 'STOE IPDS-1'
_diffrn_radiation_monochromator graphite
_diffrn_radiation_source 'fine-focus sealed tube'
_diffrn_radiation_type MoK\a
_diffrn_radiation_wavelength 0.71073
_diffrn_reflns_av_R_equivalents 0.0969
_diffrn_reflns_av_sigmaI/netI 0.1825
_diffrn_reflns_limit_h_max 17
_diffrn_reflns_limit_h_min -17
_diffrn_reflns_limit_k_max 20
_diffrn_reflns_limit_k_min -20
_diffrn_reflns_limit_l_max 21
_diffrn_reflns_limit_l_min -21
_diffrn_reflns_number 44836
_diffrn_reflns_theta_full 28.20
_diffrn_reflns_theta_max 28.20
_diffrn_reflns_theta_min 2.62
_exptl_absorpt_coefficient_mu 0.724
_exptl_absorpt_correction_T_max 0.8992
_exptl_absorpt_correction_T_min 0.8122
_exptl_absorpt_process_details
;
Busing, W. R. & Levy, H. A. (1957) Acta Cryst. 10, 180-182. 
and  
Coppens, P., Leiserowitz, L. & Rabinovich, D. (1965) 
Acta Cryst. 1965, 1035-1038.
;
_exptl_crystal_colour bright-green
_exptl_crystal_density_diffrn 1.220
_exptl_crystal_density_meas ?
_exptl_crystal_density_method 'not measured'
_exptl_crystal_description block
_exptl_crystal_F_000 1207
_exptl_crystal_size_max 0.30
_exptl_crystal_size_mid 0.20
_exptl_crystal_size_min 0.15
_platon_squeeze_details
;
;
_refine_diff_density_max 0.420
_refine_diff_density_min -0.383
_refine_diff_density_rms 0.053
_refine_ls_extinction_method none
_refine_ls_goodness_of_fit_ref 0.663
_refine_ls_hydrogen_treatment mixed
_refine_ls_matrix_type full
_refine_ls_number_parameters 704
_refine_ls_number_reflns 13738
_refine_ls_number_restraints 12
_refine_ls_restrained_S_all 0.664
_refine_ls_R_factor_all 0.1252
_refine_ls_R_factor_gt 0.0455
_refine_ls_shift/su_max 0.002
_refine_ls_shift/su_mean 0.000
_refine_ls_structure_factor_coef Fsqd
_refine_ls_weighting_details 'calc w=1/[\s^2^(Fo^2^)+(0.0242P)^2^+0.0000P] where P=(Fo^2^+2Fc^2^)/3'
_refine_ls_weighting_scheme calc
_refine_ls_wR_factor_gt 0.0752
_refine_ls_wR_factor_ref 0.0903
_reflns_number_gt 5560
_reflns_number_total 13738
_reflns_threshold_expression >2sigma(I)
_cod_data_source_file c8nj00114f2.cif
_cod_data_source_block ocn24sq
_cod_depositor_comments
;
The following automatic conversions were performed:

'_exptl_crystal_density_meas' value 'not measured' was changed to '?'
- the value is perceived as not measured.

Automatic conversion script
Id: cif_fix_values 4973 2017-02-22 13:04:09Z antanas 

 Adding full bibliography for 7057185.cif.
;
_cod_original_cell_volume 3078.1(11)
_cod_original_sg_symbol_H-M P-1
_cod_database_code 7057185

loop_
_symmetry_equiv_pos_as_xyz
'x, y, z'
'-x, -y, -z'

loop_
_atom_site_label
_atom_site_type_symbol
_atom_site_fract_x
_atom_site_fract_y
_atom_site_fract_z
_atom_site_U_iso_or_equiv
_atom_site_adp_type
_atom_site_occupancy
_atom_site_symmetry_multiplicity
_atom_site_calc_flag
_atom_site_refinement_flags
_atom_site_disorder_assembly
_atom_site_disorder_group
O1A O 0.7638(3) 0.71086(19) -0.4500(2) 0.0172(8) Uani 0.67 1 d P A 1
N7 N 0.7720(10) 0.7121(7) -0.4463(7) 0.128(4) Uani 0.33 1 d P A 2
C39 C 0.6875(10) 0.7348(7) -0.4459(7) 0.128(4) Uani 0.33 1 d PR A 2
O1B O 0.6031(10) 0.7581(7) -0.4455(7) 0.128(4) Uani 0.33 1 d PR A 2
Ni1 Ni 0.90938(5) 0.78688(3) -0.53031(3) 0.03841(14) Uani 1 1 d . . .
Ni2 Ni 0.81904(4) 0.63243(3) -0.35822(3) 0.03638(14) Uani 1 1 d . . .
S1 S 0.90635(9) 0.78563(6) -0.37822(7) 0.0412(3) Uani 1 1 d . A .
S2 S 0.97994(9) 0.63977(6) -0.49901(7) 0.0388(2) Uani 1 1 d . A .
N1 N 0.8425(3) 0.9127(2) -0.5422(2) 0.0493(9) Uani 1 1 d . A .
H1 H 0.8847 0.9463 -0.5993 0.059 Uiso 1 1 calc R . .
N2 N 0.8865(3) 0.7853(2) -0.6566(2) 0.0495(9) Uani 1 1 d . A .
N3 N 1.0727(3) 0.84864(19) -0.6031(2) 0.0427(9) Uani 1 1 d . A .
H3A H 1.0795 0.8857 -0.5692 0.051 Uiso 1 1 calc R . .
N4 N 0.8988(2) 0.55225(18) -0.2777(2) 0.0373(8) Uani 1 1 d . A .
H4 H 0.9024 0.5850 -0.2391 0.045 Uiso 1 1 calc R . .
N5 N 0.7188(3) 0.51839(18) -0.3534(2) 0.0400(8) Uani 1 1 d . A .
N6 N 0.6930(3) 0.64457(19) -0.2358(2) 0.0429(8) Uani 1 1 d . A .
H6 H 0.6872 0.5913 -0.1946 0.051 Uiso 1 1 calc R . .
C1 C 0.7893(3) 0.8414(2) -0.3325(3) 0.0401(10) Uani 1 1 d . . .
C2 C 0.7112(3) 0.8051(2) -0.2459(3) 0.0410(10) Uani 1 1 d . A .
C3 C 0.6229(4) 0.8512(3) -0.2078(3) 0.0459(11) Uani 1 1 d . . .
H3B H 0.5720 0.8256 -0.1489 0.055 Uiso 1 1 calc R A .
C4 C 0.6075(4) 0.9347(2) -0.2546(3) 0.0444(10) Uani 1 1 d . A .
C5 C 0.6826(4) 0.9677(2) -0.3410(3) 0.0464(11) Uani 1 1 d . . .
H5 H 0.6730 1.0227 -0.3748 0.056 Uiso 1 1 calc R A .
C6 C 0.7731(3) 0.9235(2) -0.3818(3) 0.0402(10) Uani 1 1 d . A .
C7 C 0.8495(4) 0.9633(2) -0.4773(3) 0.0488(11) Uani 1 1 d . . .
H7A H 0.9236 0.9646 -0.4797 0.059 Uiso 1 1 calc R A .
H7B H 0.8333 1.0246 -0.4964 0.059 Uiso 1 1 calc R . .
C8 C 0.7306(4) 0.9092(3) -0.5399(3) 0.0725(16) Uani 1 1 d . . .
H8A H 0.7020 0.9672 -0.5377 0.087 Uiso 1 1 calc R A .
H8B H 0.6840 0.8657 -0.4849 0.087 Uiso 1 1 calc R . .
C9 C 0.7286(5) 0.8835(4) -0.6244(4) 0.0858(19) Uani 1 1 d . A .
H9A H 0.6539 0.8839 -0.6206 0.103 Uiso 1 1 calc R . .
H9B H 0.7719 0.9298 -0.6784 0.103 Uiso 1 1 calc R . .
C10 C 0.7688(4) 0.7960(3) -0.6392(3) 0.0707(15) Uani 1 1 d . . .
H10A H 0.7557 0.7859 -0.6910 0.085 Uiso 1 1 calc R A .
H10B H 0.7254 0.7496 -0.5855 0.085 Uiso 1 1 calc R . .
C11 C 0.9063(4) 0.6969(3) -0.6733(3) 0.0570(13) Uani 1 1 d . . .
H11A H 0.8995 0.6959 -0.7297 0.086 Uiso 1 1 calc R A .
H11B H 0.8537 0.6532 -0.6235 0.086 Uiso 1 1 calc R . .
H11C H 0.9786 0.6831 -0.6775 0.086 Uiso 1 1 calc R . .
C12 C 0.9527(4) 0.8514(3) -0.7393(3) 0.0610(14) Uani 1 1 d . . .
H12A H 0.9238 0.9091 -0.7356 0.073 Uiso 1 1 calc R A .
H12B H 0.9452 0.8363 -0.7914 0.073 Uiso 1 1 calc R . .
C13 C 1.0739(4) 0.8606(3) -0.7579(3) 0.0597(13) Uani 1 1 d . A .
H13A H 1.1004 0.8014 -0.7506 0.072 Uiso 1 1 calc R . .
H13B H 1.1132 0.8937 -0.8211 0.072 Uiso 1 1 calc R . .
C14 C 1.0991(4) 0.9073(2) -0.6956(3) 0.0531(12) Uani 1 1 d . . .
H14A H 1.1762 0.9276 -0.7225 0.064 Uiso 1 1 calc R A .
H14B H 1.0577 0.9595 -0.6907 0.064 Uiso 1 1 calc R . .
C15 C 1.1619(3) 0.7882(2) -0.6075(3) 0.0456(10) Uani 1 1 d . . .
H15A H 1.2317 0.8232 -0.6410 0.055 Uiso 1 1 calc R A .
H15B H 1.1579 0.7454 -0.6414 0.055 Uiso 1 1 calc R . .
C16 C 1.1563(3) 0.7389(2) -0.5149(3) 0.0403(10) Uani 1 1 d . A .
C17 C 1.0805(3) 0.6682(2) -0.4632(3) 0.0378(10) Uani 1 1 d . . .
C18 C 1.0857(3) 0.6187(2) -0.3812(3) 0.0387(9) Uani 1 1 d . A .
C19 C 1.1608(3) 0.6456(2) -0.3516(3) 0.0461(11) Uani 1 1 d . . .
H19 H 1.1622 0.6126 -0.2961 0.055 Uiso 1 1 calc R A .
C20 C 1.2338(3) 0.7188(3) -0.3996(3) 0.0454(11) Uani 1 1 d . A .
C21 C 1.2336(3) 0.7638(2) -0.4848(3) 0.0440(10) Uani 1 1 d . . .
H21 H 1.2858 0.8110 -0.5219 0.053 Uiso 1 1 calc R A .
C22 C 1.0127(3) 0.5367(2) -0.3290(3) 0.0440(10) Uani 1 1 d . . .
H22A H 1.0137 0.5016 -0.3714 0.053 Uiso 1 1 calc R A .
H22B H 1.0412 0.5016 -0.2860 0.053 Uiso 1 1 calc R . .
C23 C 0.8410(3) 0.4674(2) -0.2182(3) 0.0447(10) Uani 1 1 d . . .
H23A H 0.7750 0.4787 -0.1705 0.054 Uiso 1 1 calc R A .
H23B H 0.8866 0.4354 -0.1885 0.054 Uiso 1 1 calc R . .
C24 C 0.8107(4) 0.4092(2) -0.2696(3) 0.0482(11) Uani 1 1 d . A .
H24A H 0.8699 0.4156 -0.3292 0.058 Uiso 1 1 calc R . .
H24B H 0.8024 0.3471 -0.2358 0.058 Uiso 1 1 calc R . .
C25 C 0.7063(4) 0.4327(2) -0.2835(3) 0.0480(11) Uani 1 1 d . . .
H25A H 0.6816 0.3848 -0.3023 0.058 Uiso 1 1 calc R A .
H25B H 0.6504 0.4368 -0.2253 0.058 Uiso 1 1 calc R . .
C26 C 0.7663(3) 0.5006(3) -0.4438(3) 0.0488(11) Uani 1 1 d . . .
H26A H 0.8361 0.4773 -0.4526 0.073 Uiso 1 1 calc R A .
H26B H 0.7753 0.5551 -0.4901 0.073 Uiso 1 1 calc R . .
H26C H 0.7186 0.4576 -0.4484 0.073 Uiso 1 1 calc R . .
C27 C 0.6072(3) 0.5454(3) -0.3404(3) 0.0476(11) Uani 1 1 d . . .
H27A H 0.5661 0.4966 -0.3447 0.057 Uiso 1 1 calc R A .
H27B H 0.6130 0.5962 -0.3908 0.057 Uiso 1 1 calc R . .
C28 C 0.5432(3) 0.5699(3) -0.2525(3) 0.0533(11) Uani 1 1 d . A .
H28A H 0.4690 0.5773 -0.2485 0.064 Uiso 1 1 calc R . .
H28B H 0.5402 0.5200 -0.2021 0.064 Uiso 1 1 calc R . .
C29 C 0.5847(3) 0.6521(3) -0.2389(3) 0.0499(11) Uani 1 1 d . . .
H29A H 0.5878 0.7027 -0.2887 0.060 Uiso 1 1 calc R A .
H29B H 0.5340 0.6636 -0.1819 0.060 Uiso 1 1 calc R . .
C30 C 0.7176(4) 0.7129(2) -0.1936(3) 0.0462(11) Uani 1 1 d . . .
H30A H 0.7903 0.7071 -0.1932 0.055 Uiso 1 1 calc R A .
H30B H 0.6658 0.7029 -0.1304 0.055 Uiso 1 1 calc R . .
C31 C 0.5090(3) 0.9823(2) -0.2089(3) 0.0471(11) Uani 1 1 d . . .
C32 C 0.5136(4) 1.0000(3) -0.1226(3) 0.0748(16) Uani 1 1 d . A .
H32A H 0.5150 0.9443 -0.0814 0.112 Uiso 1 1 calc R . .
H32B H 0.4503 1.0293 -0.0931 0.112 Uiso 1 1 calc R . .
H32C H 0.5784 1.0377 -0.1386 0.112 Uiso 1 1 calc R . .
C33 C 0.5043(4) 1.0720(3) -0.2721(4) 0.0792(16) Uani 1 1 d . A .
H33A H 0.5660 1.1117 -0.2844 0.119 Uiso 1 1 calc R . .
H33B H 0.4381 1.0980 -0.2428 0.119 Uiso 1 1 calc R . .
H33C H 0.5060 1.0625 -0.3289 0.119 Uiso 1 1 calc R . .
C34 C 0.4061(4) 0.9244(3) -0.1822(4) 0.0829(17) Uani 1 1 d . A .
H34A H 0.4016 0.9129 -0.2363 0.124 Uiso 1 1 calc R . .
H34B H 0.3438 0.9545 -0.1526 0.124 Uiso 1 1 calc R . .
H34C H 0.4071 0.8687 -0.1409 0.124 Uiso 1 1 calc R . .
C35 C 1.3191(4) 0.7471(3) -0.3673(3) 0.0565(13) Uani 1 1 d D . .
C36A C 1.4315(7) 0.7162(5) -0.4198(5) 0.059(2) Uani 0.67 1 d PD A 1
H36A H 1.4522 0.7403 -0.4847 0.089 Uiso 0.67 1 calc PR A 1
H36B H 1.4272 0.6520 -0.4063 0.089 Uiso 0.67 1 calc PR A 1
H36C H 1.4851 0.7370 -0.4012 0.089 Uiso 0.67 1 calc PR A 1
C37A C 1.2920(8) 0.7097(7) -0.2666(5) 0.062(3) Uani 0.67 1 d PD A 1
H37A H 1.3386 0.7404 -0.2479 0.093 Uiso 0.67 1 calc PR A 1
H37B H 1.3032 0.6471 -0.2550 0.093 Uiso 0.67 1 calc PR A 1
H37C H 1.2171 0.7177 -0.2324 0.093 Uiso 0.67 1 calc PR A 1
C38A C 1.3366(9) 0.8476(7) -0.3893(8) 0.060(3) Uani 0.67 1 d PD A 1
H38A H 1.3597 0.8720 -0.4543 0.090 Uiso 0.67 1 calc PR A 1
H38B H 1.3918 0.8634 -0.3696 0.090 Uiso 0.67 1 calc PR A 1
H38C H 1.2695 0.8715 -0.3578 0.090 Uiso 0.67 1 calc PR A 1
C36B C 1.3904(19) 0.6697(12) -0.367(2) 0.25(3) Uani 0.33 1 d PD A 2
H36D H 1.3953 0.6431 -0.4162 0.369 Uiso 0.33 1 calc PR A 2
H36E H 1.3591 0.6258 -0.3096 0.369 Uiso 0.33 1 calc PR A 2
H36F H 1.4622 0.6910 -0.3762 0.369 Uiso 0.33 1 calc PR A 2
C37B C 1.2475(18) 0.7521(18) -0.2673(14) 0.182(16) Uani 0.33 1 d PD A 2
H37D H 1.2936 0.7684 -0.2391 0.272 Uiso 0.33 1 calc PR A 2
H37E H 1.2090 0.6948 -0.2324 0.272 Uiso 0.33 1 calc PR A 2
H37F H 1.1960 0.7962 -0.2688 0.272 Uiso 0.33 1 calc PR A 2
C38B C 1.3795(19) 0.8367(14) -0.4243(18) 0.108(12) Uani 0.33 1 d PD A 2
H38D H 1.3281 0.8789 -0.4326 0.163 Uiso 0.33 1 calc PR A 2
H38E H 1.4296 0.8307 -0.4831 0.163 Uiso 0.33 1 calc PR A 2
H38F H 1.4192 0.8576 -0.3934 0.163 Uiso 0.33 1 calc PR A 2
B1 B 0.3308(4) 0.3125(3) -0.0909(3) 0.0431(12) Uani 1 1 d . . .
C101 C 0.2782(3) 0.2104(2) -0.0588(3) 0.0427(10) Uani 1 1 d . . .
C102 C 0.2771(4) 0.1496(3) 0.0207(3) 0.0555(12) Uani 1 1 d . . .
H102 H 0.3102 0.1685 0.0552 0.067 Uiso 1 1 calc R . .
C103 C 0.2298(4) 0.0635(3) 0.0503(3) 0.0632(13) Uani 1 1 d . . .
H103 H 0.2305 0.0262 0.1042 0.076 Uiso 1 1 calc R . .
C104 C 0.1823(4) 0.0329(3) 0.0013(3) 0.0642(14) Uani 1 1 d . . .
H104 H 0.1511 -0.0256 0.0206 0.077 Uiso 1 1 calc R . .
C105 C 0.1809(4) 0.0889(3) -0.0761(3) 0.0616(13) Uani 1 1 d . . .
H105 H 0.1470 0.0691 -0.1096 0.074 Uiso 1 1 calc R . .
C106 C 0.2291(4) 0.1745(3) -0.1057(3) 0.0563(12) Uani 1 1 d . . .
H106 H 0.2287 0.2104 -0.1603 0.068 Uiso 1 1 calc R . .
C201 C 0.4419(4) 0.3137(3) -0.0696(3) 0.0485(11) Uani 1 1 d . . .
C202 C 0.5115(4) 0.2464(3) -0.0806(3) 0.0567(12) Uani 1 1 d . . .
H202 H 0.4940 0.1995 -0.1009 0.068 Uiso 1 1 calc R . .
C203 C 0.6061(4) 0.2443(3) -0.0634(3) 0.0653(14) Uani 1 1 d . . .
H203 H 0.6510 0.1977 -0.0730 0.078 Uiso 1 1 calc R . .
C204 C 0.6326(4) 0.3115(4) -0.0322(3) 0.0740(16) Uani 1 1 d . . .
H204 H 0.6948 0.3104 -0.0188 0.089 Uiso 1 1 calc R . .
C205 C 0.5674(4) 0.3795(3) -0.0208(3) 0.0642(14) Uani 1 1 d . . .
H205 H 0.5863 0.4265 -0.0014 0.077 Uiso 1 1 calc R . .
C206 C 0.4729(4) 0.3803(3) -0.0379(3) 0.0570(12) Uani 1 1 d . . .
H206 H 0.4286 0.4272 -0.0277 0.068 Uiso 1 1 calc R . .
C301 C 0.2424(4) 0.3743(3) -0.0365(3) 0.0479(11) Uani 1 1 d . . .
C302 C 0.1471(4) 0.3379(3) 0.0372(3) 0.0591(13) Uani 1 1 d . . .
H302 H 0.1335 0.2760 0.0570 0.071 Uiso 1 1 calc R . .
C303 C 0.0707(4) 0.3907(4) 0.0828(3) 0.0725(15) Uani 1 1 d . . .
H303 H 0.0079 0.3638 0.1330 0.087 Uiso 1 1 calc R . .
C304 C 0.0871(5) 0.4803(4) 0.0549(4) 0.0698(15) Uani 1 1 d . . .
H304 H 0.0348 0.5156 0.0843 0.084 Uiso 1 1 calc R . .
C305 C 0.1803(5) 0.5191(3) -0.0166(4) 0.0683(15) Uani 1 1 d . . .
H305 H 0.1935 0.5811 -0.0355 0.082 Uiso 1 1 calc R . .
C306 C 0.2542(4) 0.4663(3) -0.0602(3) 0.0620(13) Uani 1 1 d . . .
H306 H 0.3172 0.4943 -0.1095 0.074 Uiso 1 1 calc R . .
C401 C 0.3638(4) 0.3480(2) -0.2024(3) 0.0434(10) Uani 1 1 d . . .
C402 C 0.4493(4) 0.3162(3) -0.2629(3) 0.0513(11) Uani 1 1 d . . .
H402 H 0.4909 0.2761 -0.2399 0.062 Uiso 1 1 calc R . .
C403 C 0.4769(4) 0.3404(3) -0.3560(3) 0.0602(13) Uani 1 1 d . . .
H403 H 0.5366 0.3172 -0.3944 0.072 Uiso 1 1 calc R . .
C404 C 0.4179(4) 0.3976(3) -0.3921(3) 0.0627(14) Uani 1 1 d . . .
H404 H 0.4361 0.4136 -0.4553 0.075 Uiso 1 1 calc R . .
C405 C 0.3319(4) 0.4318(3) -0.3354(3) 0.0622(13) Uani 1 1 d . . .
H405 H 0.2915 0.4725 -0.3595 0.075 Uiso 1 1 calc R . .
C406 C 0.3046(4) 0.4056(3) -0.2416(3) 0.0497(11) Uani 1 1 d . . .
H406 H 0.2439 0.4279 -0.2033 0.060 Uiso 1 1 calc R . .

loop_
_atom_site_aniso_label
_atom_site_aniso_U_11
_atom_site_aniso_U_22
_atom_site_aniso_U_33
_atom_site_aniso_U_23
_atom_site_aniso_U_13
_atom_site_aniso_U_12
O1A 0.024(2) 0.0151(16) 0.017(2) -0.0037(14) -0.0128(19) 0.0058(14)
N7 0.078(8) 0.130(9) 0.140(9) 0.019(7) -0.036(8) -0.004(7)
C39 0.078(8) 0.130(9) 0.140(9) 0.019(7) -0.036(8) -0.004(7)
O1B 0.078(8) 0.130(9) 0.140(9) 0.019(7) -0.036(8) -0.004(7)
Ni1 0.0560(4) 0.0320(3) 0.0357(3) -0.0111(2) -0.0257(3) 0.0120(2)
Ni2 0.0488(4) 0.0302(3) 0.0334(3) -0.0091(2) -0.0191(3) 0.0105(2)
S1 0.0533(7) 0.0405(5) 0.0380(6) -0.0156(4) -0.0238(6) 0.0148(5)
S2 0.0523(7) 0.0317(5) 0.0366(6) -0.0116(4) -0.0204(6) 0.0095(4)
N1 0.077(3) 0.0391(18) 0.041(2) -0.0114(15) -0.032(2) 0.0174(17)
N2 0.070(3) 0.046(2) 0.046(2) -0.0182(17) -0.033(2) 0.0142(18)
N3 0.066(3) 0.0318(16) 0.038(2) -0.0087(14) -0.029(2) 0.0092(16)
N4 0.044(2) 0.0338(16) 0.031(2) -0.0071(14) -0.0127(18) 0.0098(14)
N5 0.050(2) 0.0337(17) 0.033(2) -0.0065(14) -0.0140(19) 0.0067(15)
N6 0.053(2) 0.0366(17) 0.038(2) -0.0045(14) -0.019(2) 0.0095(15)
C1 0.055(3) 0.037(2) 0.038(3) -0.0151(18) -0.025(3) 0.0132(19)
C2 0.057(3) 0.038(2) 0.035(3) -0.0139(18) -0.024(3) 0.0141(19)
C3 0.058(3) 0.047(2) 0.038(3) -0.0180(19) -0.020(3) 0.019(2)
C4 0.055(3) 0.040(2) 0.046(3) -0.020(2) -0.025(3) 0.015(2)
C5 0.065(3) 0.035(2) 0.052(3) -0.017(2) -0.033(3) 0.018(2)
C6 0.057(3) 0.032(2) 0.040(3) -0.0135(18) -0.025(2) 0.0081(19)
C7 0.077(3) 0.033(2) 0.048(3) -0.0169(19) -0.032(3) 0.015(2)
C8 0.096(4) 0.081(3) 0.083(4) -0.047(3) -0.068(4) 0.056(3)
C9 0.106(5) 0.107(4) 0.094(4) -0.053(3) -0.077(4) 0.060(4)
C10 0.079(4) 0.096(4) 0.071(4) -0.042(3) -0.054(3) 0.033(3)
C11 0.085(4) 0.052(3) 0.049(3) -0.022(2) -0.037(3) 0.011(2)
C12 0.097(4) 0.050(3) 0.048(3) -0.010(2) -0.043(3) 0.008(3)
C13 0.085(4) 0.052(3) 0.038(3) 0.003(2) -0.028(3) -0.008(2)
C14 0.081(4) 0.038(2) 0.045(3) -0.0025(19) -0.035(3) 0.003(2)
C15 0.057(3) 0.041(2) 0.038(3) -0.0086(18) -0.019(3) 0.005(2)
C16 0.053(3) 0.034(2) 0.036(2) -0.0101(18) -0.020(2) 0.0155(19)
C17 0.052(3) 0.0287(19) 0.039(3) -0.0108(17) -0.022(2) 0.0120(18)
C18 0.047(3) 0.0316(19) 0.038(2) -0.0087(17) -0.017(2) 0.0169(18)
C19 0.061(3) 0.042(2) 0.046(3) -0.017(2) -0.030(3) 0.027(2)
C20 0.056(3) 0.041(2) 0.054(3) -0.022(2) -0.032(3) 0.023(2)
C21 0.051(3) 0.033(2) 0.047(3) -0.0082(18) -0.020(3) 0.0069(18)
C22 0.055(3) 0.036(2) 0.040(3) -0.0062(18) -0.020(3) 0.0162(19)
C23 0.058(3) 0.036(2) 0.036(2) -0.0037(17) -0.017(2) 0.0132(19)
C24 0.065(3) 0.030(2) 0.051(3) -0.0079(18) -0.027(3) 0.0134(19)
C25 0.065(3) 0.034(2) 0.046(3) -0.0059(18) -0.025(3) 0.008(2)
C26 0.057(3) 0.047(2) 0.040(3) -0.0132(19) -0.015(3) -0.002(2)
C27 0.048(3) 0.046(2) 0.053(3) -0.015(2) -0.022(3) 0.007(2)
C28 0.049(3) 0.042(2) 0.057(3) -0.003(2) -0.014(3) 0.009(2)
C29 0.052(3) 0.048(2) 0.044(3) -0.010(2) -0.014(3) 0.016(2)
C30 0.067(3) 0.046(2) 0.033(2) -0.0154(18) -0.025(3) 0.022(2)
C31 0.051(3) 0.036(2) 0.058(3) -0.018(2) -0.022(3) 0.0109(19)
C32 0.082(4) 0.077(3) 0.085(4) -0.055(3) -0.034(4) 0.038(3)
C33 0.080(4) 0.065(3) 0.096(4) -0.023(3) -0.037(4) 0.043(3)
C34 0.067(4) 0.080(4) 0.120(5) -0.051(4) -0.042(4) 0.023(3)
C35 0.076(4) 0.050(3) 0.066(3) -0.023(2) -0.048(3) 0.020(2)
C36A 0.063(5) 0.064(5) 0.076(6) -0.036(4) -0.045(5) 0.025(5)
C37A 0.067(6) 0.092(6) 0.038(5) -0.018(4) -0.031(5) 0.020(5)
C38A 0.067(8) 0.065(5) 0.067(7) -0.027(5) -0.041(6) 0.010(5)
C36B 0.31(5) 0.10(2) 0.58(7) -0.17(3) -0.41(5) 0.14(3)
C37B 0.17(3) 0.27(4) 0.17(3) -0.14(3) -0.09(2) -0.05(3)
C38B 0.06(2) 0.089(18) 0.16(3) 0.023(17) -0.06(2) -0.012(13)
B1 0.054(3) 0.039(2) 0.032(3) -0.002(2) -0.015(3) -0.007(2)
C101 0.050(3) 0.043(2) 0.029(2) -0.0048(17) -0.011(2) -0.0038(19)
C102 0.068(3) 0.056(3) 0.043(3) -0.002(2) -0.027(3) -0.008(2)
C103 0.078(4) 0.054(3) 0.052(3) 0.010(2) -0.032(3) -0.011(2)
C104 0.092(4) 0.041(2) 0.055(3) -0.001(2) -0.030(3) -0.009(2)
C105 0.090(4) 0.048(3) 0.050(3) -0.005(2) -0.034(3) -0.012(2)
C106 0.082(4) 0.047(2) 0.045(3) -0.005(2) -0.033(3) -0.005(2)
C201 0.063(3) 0.044(2) 0.035(3) -0.0048(18) -0.019(3) -0.008(2)
C202 0.067(3) 0.054(3) 0.052(3) -0.013(2) -0.026(3) -0.001(2)
C203 0.065(4) 0.068(3) 0.065(4) -0.008(3) -0.031(3) 0.007(3)
C204 0.073(4) 0.085(4) 0.060(4) 0.005(3) -0.036(3) -0.015(3)
C205 0.073(4) 0.073(3) 0.046(3) -0.005(2) -0.027(3) -0.031(3)
C206 0.080(4) 0.055(3) 0.035(3) -0.009(2) -0.022(3) -0.007(2)
C301 0.054(3) 0.052(3) 0.035(3) -0.007(2) -0.016(3) -0.005(2)
C302 0.072(4) 0.057(3) 0.053(3) -0.013(2) -0.030(3) 0.001(3)
C303 0.065(4) 0.100(4) 0.050(3) -0.022(3) -0.019(3) 0.010(3)
C304 0.071(4) 0.096(4) 0.063(4) -0.044(3) -0.035(4) 0.025(3)
C305 0.086(4) 0.061(3) 0.074(4) -0.027(3) -0.043(4) 0.010(3)
C306 0.074(4) 0.057(3) 0.054(3) -0.018(2) -0.021(3) 0.000(3)
C401 0.059(3) 0.032(2) 0.036(3) -0.0038(17) -0.017(3) -0.0092(19)
C402 0.071(3) 0.041(2) 0.042(3) -0.0080(19) -0.022(3) -0.002(2)
C403 0.069(4) 0.067(3) 0.049(3) -0.031(2) -0.018(3) 0.001(3)
C404 0.096(4) 0.054(3) 0.044(3) -0.006(2) -0.037(3) -0.011(3)
C405 0.086(4) 0.057(3) 0.055(3) -0.011(2) -0.041(3) 0.001(3)
C406 0.055(3) 0.049(2) 0.042(3) -0.009(2) -0.016(3) -0.001(2)

loop_
_atom_type_symbol
_atom_type_description
_atom_type_scat_dispersion_real
_atom_type_scat_dispersion_imag
_atom_type_scat_source
C C 0.0033 0.0016 'International Tables Vol C Tables 4.2.6.8 and 6.1.1.4'
H H 0.0000 0.0000 'International Tables Vol C Tables 4.2.6.8 and 6.1.1.4'
B B 0.0013 0.0007 'International Tables Vol C Tables 4.2.6.8 and 6.1.1.4'
N N 0.0061 0.0033 'International Tables Vol C Tables 4.2.6.8 and 6.1.1.4'
O O 0.0106 0.0060 'International Tables Vol C Tables 4.2.6.8 and 6.1.1.4'
S S 0.1246 0.1234 'International Tables Vol C Tables 4.2.6.8 and 6.1.1.4'
Ni Ni 0.3393 1.1124 'International Tables Vol C Tables 4.2.6.8 and 6.1.1.4'

loop_
_geom_angle_atom_site_label_1
_geom_angle_atom_site_label_2
_geom_angle_atom_site_label_3
_geom_angle
Ni2 O1A Ni1 96.12(13)
C39 N7 Ni2 134.5(4)
C39 N7 Ni1 120.7(3)
Ni2 N7 Ni1 101.9(5)
O1B C39 N7 179.60(9)
N7 Ni1 O1A 3.6(3)
N7 Ni1 N1 97.8(4)
O1A Ni1 N1 96.64(13)
N7 Ni1 N3 167.7(3)
O1A Ni1 N3 170.55(11)
N1 Ni1 N3 91.72(13)
N7 Ni1 N2 95.1(3)
O1A Ni1 N2 91.62(13)
N1 Ni1 N2 85.38(11)
N3 Ni1 N2 93.44(13)
N7 Ni1 S1 77.6(3)
O1A Ni1 S1 81.03(9)
N1 Ni1 S1 91.83(9)
N3 Ni1 S1 94.35(8)
N2 Ni1 S1 171.80(11)
N7 Ni1 S2 79.2(4)
O1A Ni1 S2 80.68(9)
N1 Ni1 S2 173.93(9)
N3 Ni1 S2 90.58(8)
N2 Ni1 S2 100.09(9)
S1 Ni1 S2 82.39(4)
N7 Ni2 O1A 3.0(4)
N7 Ni2 N6 99.2(4)
O1A Ni2 N6 98.72(13)
N7 Ni2 N4 170.2(4)
O1A Ni2 N4 171.96(14)
N6 Ni2 N4 88.96(12)
N7 Ni2 N5 91.6(3)
O1A Ni2 N5 88.64(11)
N6 Ni2 N5 87.42(12)
N4 Ni2 N5 94.10(11)
N7 Ni2 S2 80.3(4)
O1A Ni2 S2 81.31(11)
N6 Ni2 S2 170.71(9)
N4 Ni2 S2 90.72(9)
N5 Ni2 S2 101.86(9)
N7 Ni2 S1 76.1(3)
O1A Ni2 S1 79.07(9)
N6 Ni2 S1 90.15(9)
N4 Ni2 S1 98.66(8)
N5 Ni2 S1 166.97(7)
S2 Ni2 S1 80.72(5)
C1 S1 Ni1 102.20(12)
C1 S1 Ni2 100.55(14)
Ni1 S1 Ni2 75.16(4)
C17 S2 Ni2 99.08(14)
C17 S2 Ni1 99.50(11)
Ni2 S2 Ni1 77.04(5)
C8 N1 C7 110.6(3)
C8 N1 Ni1 114.0(2)
C7 N1 Ni1 114.6(2)
C12 N2 C11 108.5(3)
C12 N2 C10 108.9(3)
C11 N2 C10 105.7(3)
C12 N2 Ni1 116.9(2)
C11 N2 Ni1 108.5(2)
C10 N2 Ni1 107.7(3)
C14 N3 C15 108.0(3)
C14 N3 Ni1 117.3(2)
C15 N3 Ni1 116.1(2)
C23 N4 C22 108.5(3)
C23 N4 Ni2 116.4(2)
C22 N4 Ni2 115.5(2)
C26 N5 C27 106.8(3)
C26 N5 C25 108.0(3)
C27 N5 C25 106.9(3)
C26 N5 Ni2 106.3(2)
C27 N5 Ni2 109.0(2)
C25 N5 Ni2 119.2(2)
C29 N6 C30 111.2(3)
C29 N6 Ni2 115.3(2)
C30 N6 Ni2 115.1(3)
C2 C1 C6 118.1(4)
C2 C1 S1 120.7(3)
C6 C1 S1 121.2(3)
C3 C2 C1 120.7(3)
C3 C2 C30 118.5(4)
C1 C2 C30 120.6(3)
C2 C3 C4 122.0(4)
C5 C4 C3 116.5(4)
C5 C4 C31 124.0(4)
C3 C4 C31 119.5(4)
C4 C5 C6 123.3(4)
C5 C6 C1 119.3(4)
C5 C6 C7 119.8(3)
C1 C6 C7 120.9(4)
C6 C7 N1 112.2(3)
N1 C8 C9 111.2(4)
C10 C9 C8 117.2(3)
C9 C10 N2 116.4(4)
N2 C12 C13 115.6(3)
C14 C13 C12 113.7(4)
N3 C14 C13 112.2(3)
N3 C15 C16 112.8(3)
C17 C16 C21 121.0(3)
C17 C16 C15 120.7(3)
C21 C16 C15 118.2(4)
C16 C17 C18 118.3(3)
C16 C17 S2 121.0(3)
C18 C17 S2 120.7(3)
C19 C18 C17 119.6(4)
C19 C18 C22 120.8(3)
C17 C18 C22 119.6(3)
C20 C19 C18 123.1(3)
C19 C20 C21 116.9(3)
C19 C20 C35 122.8(3)
C21 C20 C35 120.1(4)
C16 C21 C20 120.7(4)
N4 C22 C18 114.6(3)
N4 C23 C24 112.6(3)
C25 C24 C23 113.0(3)
N5 C25 C24 113.3(3)
N5 C27 C28 116.5(3)
C29 C28 C27 116.6(4)
N6 C29 C28 112.4(3)
N6 C30 C2 110.8(3)
C34 C31 C4 109.7(3)
C34 C31 C32 108.5(4)
C4 C31 C32 109.7(3)
C34 C31 C33 108.8(4)
C4 C31 C33 111.8(4)
C32 C31 C33 108.3(3)
C37A C35 C38A 108.7(6)
C37A C35 C38B 125.8(13)
C38A C35 C38B 26.3(10)
C37A C35 C36B 78.0(11)
C38A C35 C36B 136.0(10)
C38B C35 C36B 114.8(10)
C37A C35 C20 113.7(5)
C38A C35 C20 111.3(5)
C38B C35 C20 113.0(12)
C36B C35 C20 104.4(9)
C37A C35 C36A 107.4(5)
C38A C35 C36A 105.0(6)
C38B C35 C36A 80.3(9)
C36B C35 C36A 36.3(11)
C20 C35 C36A 110.3(4)
C37A C35 C37B 33.2(10)
C38A C35 C37B 86.0(11)
C38B C35 C37B 110.7(10)
C36B C35 C37B 111.1(10)
C20 C35 C37B 102.1(9)
C36A C35 C37B 138.4(10)
C101 B1 C301 109.6(4)
C101 B1 C201 108.7(3)
C301 B1 C201 111.1(3)
C101 B1 C401 107.8(3)
C301 B1 C401 110.5(3)
C201 B1 C401 109.1(4)
C106 C101 C102 113.2(4)
C106 C101 B1 124.0(3)
C102 C101 B1 122.8(3)
C103 C102 C101 123.5(4)
C104 C103 C102 120.2(4)
C103 C104 C105 118.8(4)
C104 C105 C106 120.6(4)
C105 C106 C101 123.7(4)
C202 C201 C206 114.5(4)
C202 C201 B1 121.8(3)
C206 C201 B1 123.8(4)
C201 C202 C203 123.9(4)
C204 C203 C202 119.2(4)
C205 C204 C203 119.2(4)
C204 C205 C206 120.8(4)
C205 C206 C201 122.4(4)
C306 C301 C302 114.2(4)
C306 C301 B1 123.7(4)
C302 C301 B1 122.1(4)
C301 C302 C303 122.2(5)
C304 C303 C302 120.3(5)
C303 C304 C305 119.6(5)
C304 C305 C306 119.1(5)
C305 C306 C301 124.6(5)
C402 C401 C406 114.9(4)
C402 C401 B1 121.1(4)
C406 C401 B1 123.9(4)
C401 C402 C403 123.3(4)
C404 C403 C402 120.3(5)
C403 C404 C405 119.3(4)
C404 C405 C406 119.5(4)
C401 C406 C405 122.7(4)

loop_
_geom_bond_atom_site_label_1
_geom_bond_atom_site_label_2
_geom_bond_distance
O1A Ni2 2.064(3)
O1A Ni1 2.082(4)
N7 C39 1.1800
N7 Ni2 1.961(11)
N7 Ni1 2.008(11)
C39 O1B 1.1800
Ni1 N1 2.141(3)
Ni1 N3 2.165(4)
Ni1 N2 2.217(3)
Ni1 S1 2.4796(11)
Ni1 S2 2.4813(12)
Ni2 N6 2.126(3)
Ni2 N4 2.168(3)
Ni2 N5 2.218(3)
Ni2 S2 2.4694(16)
Ni2 S1 2.5746(13)
S1 C1 1.775(4)
S2 C17 1.765(4)
N1 C8 1.489(5)
N1 C7 1.500(4)
N2 C12 1.463(5)
N2 C11 1.470(5)
N2 C10 1.508(5)
N3 C14 1.486(5)
N3 C15 1.500(4)
N4 C23 1.467(5)
N4 C22 1.486(5)
N5 C26 1.469(5)
N5 C27 1.497(5)
N5 C25 1.504(4)
N6 C29 1.475(4)
N6 C30 1.506(4)
C1 C2 1.394(6)
C1 C6 1.404(5)
C2 C3 1.389(5)
C2 C30 1.509(5)
C3 C4 1.401(5)
C4 C5 1.369(6)
C4 C31 1.529(5)
C5 C6 1.403(5)
C6 C7 1.493(6)
C8 C9 1.544(5)
C9 C10 1.499(6)
C12 C13 1.538(6)
C13 C14 1.525(5)
C15 C16 1.507(5)
C16 C17 1.381(5)
C16 C21 1.403(5)
C17 C18 1.410(5)
C18 C19 1.385(5)
C18 C22 1.488(5)
C19 C20 1.380(6)
C20 C21 1.409(5)
C20 C35 1.543(5)
C23 C24 1.532(5)
C24 C25 1.528(5)
C27 C28 1.509(6)
C28 C29 1.505(5)
C31 C34 1.520(6)
C31 C32 1.531(5)
C31 C33 1.547(6)
C35 C37A 1.517(8)
C35 C38A 1.525(10)
C35 C38B 1.53(2)
C35 C36B 1.528(16)
C35 C36A 1.560(9)
C35 C37B 1.576(18)
B1 C101 1.635(6)
B1 C301 1.642(6)
B1 C201 1.657(6)
B1 C401 1.663(6)
C101 C106 1.396(5)
C101 C102 1.413(5)
C102 C103 1.388(6)
C103 C104 1.367(5)
C104 C105 1.367(5)
C105 C106 1.385(5)
C201 C202 1.390(6)
C201 C206 1.403(5)
C202 C203 1.401(6)
C203 C204 1.377(6)
C204 C205 1.366(7)
C205 C206 1.398(6)
C301 C306 1.389(6)
C301 C302 1.393(6)
C302 C303 1.402(6)
C303 C304 1.358(7)
C304 C305 1.370(7)
C305 C306 1.374(6)
C401 C402 1.376(6)
C401 C406 1.394(5)
C402 C403 1.384(6)
C403 C404 1.362(6)
C404 C405 1.371(6)
C405 C406 1.398(6)

loop_
_platon_squeeze_void_nr
_platon_squeeze_void_average_x
_platon_squeeze_void_average_y
_platon_squeeze_void_average_z
_platon_squeeze_void_volume
_platon_squeeze_void_count_electrons
1 -0.069 0.182 0.091 165.3 20.4
2 0.068 0.817 -0.091 165.4 20.3
3 0.500 0.000 0.500 14.7 0.2
